data_4314284
loop_
_publ_author_name
'Norberto Masciocchi'
'Fulvio Castelli'
'Paul M. Forster'
'Maya M. Tafoya'
'Anthony K. Cheetham'

_publ_section_title
;
 Synthesis and Characterization of Two Polymorphic Crystalline Phases and
 an Amorphous Powder of Nickel(II) Bisimidazolate
;
_journal_name_full 'Inorganic Chemistry'
_journal_page_first 6147
_journal_page_last 6152
_journal_paper_doi 10.1021/ic034619o
_journal_volume 42
_journal_year 2003
_chemical_formula_sum 'C6 H6 N4 Ni'
_chemical_formula_weight 192.87
_chemical_name_systematic bisimidazolato-nickel(ii)
_space_group_IT_number 60
_symmetry_cell_setting orthorhombic
_symmetry_space_group_name_Hall '-P 2n 2ab'
_symmetry_space_group_name_H-M 'P b c n'
_atom_sites_solution_hydrogens geom
_atom_sites_solution_primary direct
_atom_sites_solution_secondary difmap
_audit_creation_method SHELXL-97
_cell_angle_alpha 90.00
_cell_angle_beta 90.00
_cell_angle_gamma 90.00
_cell_formula_units_Z 4
_cell_length_a 7.388(3)
_cell_length_b 8.755(4)
_cell_length_c 10.489(4)
_cell_measurement_temperature 293(2)
_cell_volume 678.4(5)
_computing_structure_refinement 'SHELXL-97 (Sheldrick, 1997)'
_computing_structure_solution 'SHELXS-97 (Sheldrick, 1990)'
_diffrn_ambient_temperature 293(2)
_diffrn_measured_fraction_theta_full 0.974
_diffrn_measured_fraction_theta_max 0.974
_diffrn_measurement_device_type 'Siemens Smart CCD'
_diffrn_radiation_monochromator graphite
_diffrn_radiation_source 'fine-focus sealed tube'
_diffrn_radiation_type MoK\a
_diffrn_radiation_wavelength 0.71073
_diffrn_reflns_av_R_equivalents 0.0615
_diffrn_reflns_av_sigmaI/netI 0.0347
_diffrn_reflns_limit_h_max 9
_diffrn_reflns_limit_h_min -6
_diffrn_reflns_limit_k_max 11
_diffrn_reflns_limit_k_min -11
_diffrn_reflns_limit_l_max 13
_diffrn_reflns_limit_l_min -13
_diffrn_reflns_number 3753
_diffrn_reflns_theta_full 28.26
_diffrn_reflns_theta_max 28.26
_diffrn_reflns_theta_min 3.61
_exptl_absorpt_coefficient_mu 2.760
_exptl_crystal_colour orange-yellow
_exptl_crystal_density_diffrn 1.888
_exptl_crystal_density_method 'not measured'
_exptl_crystal_description 'elongated cubes'
_exptl_crystal_F_000 336
_exptl_crystal_size_max 80
_exptl_crystal_size_mid 60
_exptl_crystal_size_min 60
_refine_diff_density_max 0.394
_refine_diff_density_min -0.252
_refine_diff_density_rms 0.076
_refine_ls_extinction_method none
_refine_ls_goodness_of_fit_ref 1.044
_refine_ls_hydrogen_treatment mixed
_refine_ls_matrix_type full
_refine_ls_number_parameters 60
_refine_ls_number_reflns 819
_refine_ls_number_restraints 0
_refine_ls_restrained_S_all 1.044
_refine_ls_R_factor_all 0.0364
_refine_ls_R_factor_gt 0.0249
_refine_ls_shift/su_max 0.001
_refine_ls_shift/su_mean 0.000
_refine_ls_structure_factor_coef Fsqd
_refine_ls_weighting_details 'calc w=1/[\s^2^(Fo^2^)+(0.0271P)^2^+0.1722P] where P=(Fo^2^+2Fc^2^)/3'
_refine_ls_weighting_scheme calc
_refine_ls_wR_factor_gt 0.0519
_refine_ls_wR_factor_ref 0.0565
_reflns_number_gt 648
_reflns_number_total 819
_reflns_threshold_expression >2sigma(I)
_cod_data_source_file ic034619osi20030604_030654.cif
_cod_data_source_block niimm
_cod_database_code 4314284

loop_
_symmetry_equiv_pos_as_xyz
'x, y, z'
'-x+1/2, -y+1/2, z+1/2'
'-x, y, -z+1/2'
'x+1/2, -y+1/2, -z'
'-x, -y, -z'
'x-1/2, y-1/2, -z-1/2'
'x, -y, z-1/2'
'-x-1/2, y-1/2, z'

loop_
_atom_site_label
_atom_site_type_symbol
_atom_site_fract_x
_atom_site_fract_y
_atom_site_fract_z
_atom_site_U_iso_or_equiv
_atom_site_adp_type
_atom_site_occupancy
_atom_site_symmetry_multiplicity
_atom_site_calc_flag
_atom_site_refinement_flags
_atom_site_disorder_assembly
_atom_site_disorder_group
Ni1 Ni 0.0000 0.56710(3) 0.2500 0.01809(12) Uani 1 2 d S . .
N1 N 0.1592(2) 0.41864(15) 0.31673(16) 0.0225(3) Uani 1 1 d . . .
N2 N 0.3531(2) 0.22466(15) 0.31590(15) 0.0216(3) Uani 1 1 d . . .
C1 C 0.2163(2) 0.29191(19) 0.2571(2) 0.0224(4) Uani 1 1 d . . .
H1 H 0.167(3) 0.258(2) 0.182(2) 0.027 Uiso 1 1 d . . .
C2 C 0.2686(3) 0.4305(2) 0.4221(2) 0.0273(4) Uani 1 1 d . . .
H2 H 0.254(4) 0.509(2) 0.482(2) 0.033 Uiso 1 1 d . . .
C3 C 0.3875(3) 0.3125(2) 0.42149(19) 0.0265(4) Uani 1 1 d . . .
H3 H 0.487(3) 0.288(2) 0.478(2) 0.032 Uiso 1 1 d . . .

loop_
_atom_site_aniso_label
_atom_site_aniso_U_11
_atom_site_aniso_U_22
_atom_site_aniso_U_33
_atom_site_aniso_U_23
_atom_site_aniso_U_13
_atom_site_aniso_U_12
Ni1 0.01343(17) 0.01084(16) 0.03001(19) 0.000 0.00034(13) 0.000
N1 0.0189(7) 0.0150(7) 0.0336(9) -0.0025(6) -0.0019(7) 0.0020(6)
N2 0.0186(7) 0.0136(7) 0.0327(8) -0.0005(6) -0.0007(7) 0.0005(6)
C1 0.0198(8) 0.0167(8) 0.0308(9) -0.0036(8) -0.0040(8) 0.0019(7)
C2 0.0289(10) 0.0220(9) 0.0310(10) -0.0067(8) -0.0046(8) 0.0032(8)
C3 0.0250(9) 0.0226(9) 0.0318(10) -0.0015(8) -0.0059(8) 0.0020(7)

loop_
_atom_type_symbol
_atom_type_description
_atom_type_scat_dispersion_real
_atom_type_scat_dispersion_imag
_atom_type_scat_source
C C 0.0033 0.0016 'International Tables Vol C Tables 4.2.6.8 and 6.1.1.4'
H H 0.0000 0.0000 'International Tables Vol C Tables 4.2.6.8 and 6.1.1.4'
N N 0.0061 0.0033 'International Tables Vol C Tables 4.2.6.8 and 6.1.1.4'
Ni Ni 0.3393 1.1124 'International Tables Vol C Tables 4.2.6.8 and 6.1.1.4'

loop_
_geom_angle_atom_site_label_1
_geom_angle_atom_site_label_2
_geom_angle_atom_site_label_3
_geom_angle
_geom_angle_site_symmetry_1
_geom_angle_site_symmetry_3
_geom_angle_publ_flag
N2 Ni1 N2 86.02(9) 8_665 6_566 ?
N2 Ni1 N1 176.32(6) 8_665 3 ?
N2 Ni1 N1 90.52(7) 6_566 3 ?
N2 Ni1 N1 90.52(7) 8_665 . ?
N2 Ni1 N1 176.32(6) 6_566 . ?
N1 Ni1 N1 92.97(9) 3 . ?
C1 N1 C2 104.66(15) . . ?
C1 N1 Ni1 126.31(14) . . ?
C2 N1 Ni1 127.82(12) . . ?
C1 N2 C3 105.60(15) . . ?
C1 N2 Ni1 126.46(14) . 6_656 ?
C3 N2 Ni1 126.79(13) . 6_656 ?
N2 C1 N1 112.98(17) . . ?
C3 C2 N1 108.64(17) . . ?
C2 C3 N2 108.11(17) . . ?

loop_
_geom_bond_atom_site_label_1
_geom_bond_atom_site_label_2
_geom_bond_distance
_geom_bond_site_symmetry_2
_geom_bond_publ_flag
Ni1 N2 1.8864(15) 8_665 ?
Ni1 N2 1.8864(15) 6_566 ?
Ni1 N1 1.8876(15) 3 ?
Ni1 N1 1.8876(15) . ?
N1 C1 1.342(2) . ?
N1 C2 1.373(3) . ?
N2 C1 1.323(2) . ?
N2 C3 1.372(2) . ?
N2 Ni1 1.8864(15) 6_656 ?
C2 C3 1.356(3) . ?
